data_7229851
loop_
_publ_author_name
'Kaiser, R. P.'
'Ul\<c, J.'
'C\'isa\<rov\'a, I.'
'Ne\<cas, D.'

_publ_section_title
;
 Direct regioselective C--H borylation of [5]helicene
;
_journal_issue 1
_journal_name_full 'RSC Advances'
_journal_page_first 580
_journal_paper_doi 10.1039/C7RA13021J
_journal_volume 8
_journal_year 2018
_chemical_compound_source 'synthesized by the authors'
_chemical_formula_moiety 'C28 H25 B O2'
_chemical_formula_sum 'C28 H25 B O2'
_chemical_formula_weight 404.29
_space_group_crystal_system triclinic
_space_group_IT_number 2
_space_group_name_Hall '-P 1'
_space_group_name_H-M_alt 'P -1'
_symmetry_space_group_name_Hall '-P 1'
_symmetry_space_group_name_H-M 'P -1'
_atom_sites_solution_hydrogens geom
_audit_creation_method SHELXL-2017/1
_audit_update_record
;
2017-11-24 deposited with the CCDC.
2017-12-18 downloaded from the CCDC.
;
_cell_angle_alpha 81.219(2)
_cell_angle_beta 79.289(2)
_cell_angle_gamma 86.038(2)
_cell_formula_units_Z 2
_cell_length_a 8.0397(5)
_cell_length_b 9.6270(6)
_cell_length_c 14.3024(8)
_cell_measurement_reflns_used 9416
_cell_measurement_temperature 120(2)
_cell_measurement_theta_max 27.5286
_cell_measurement_theta_min 2.4166
_cell_volume 1074.00(11)
_computing_cell_refinement 'SAINT V8.38A (Bruker AXS Inc., 2017)'
_computing_data_collection 'Bruker Instrument Service vV6.2.6'
_computing_data_reduction 'SAINT V8.38A (Bruker AXS Inc., 2017)'
_computing_structure_refinement 'SHELXL-2017/1 (Sheldrick, 2017)'
_computing_structure_solution 'XT, VERSION 2014/5'
_diffrn_ambient_temperature 120(2)
_diffrn_measured_fraction_theta_full 0.995
_diffrn_measured_fraction_theta_max 0.995
_diffrn_measurement_device_type 'Bruker D8 VENTURE Kappa Duo PHOTON 100 CMOS'
_diffrn_measurement_method '\f and \w scans'
_diffrn_radiation_monochromator 'Quazar Mo multilayer optic'
_diffrn_radiation_type MoK\a
_diffrn_radiation_wavelength 0.71073
_diffrn_reflns_av_R_equivalents 0.0499
_diffrn_reflns_av_unetI/netI 0.0281
_diffrn_reflns_Laue_measured_fraction_full 0.995
_diffrn_reflns_Laue_measured_fraction_max 0.995
_diffrn_reflns_limit_h_max 10
_diffrn_reflns_limit_h_min -10
_diffrn_reflns_limit_k_max 12
_diffrn_reflns_limit_k_min -12
_diffrn_reflns_limit_l_max 18
_diffrn_reflns_limit_l_min 0
_diffrn_reflns_number 25588
_diffrn_reflns_point_group_measured_fraction_full 0.995
_diffrn_reflns_point_group_measured_fraction_max 0.995
_diffrn_reflns_theta_full 25.242
_diffrn_reflns_theta_max 27.564
_diffrn_reflns_theta_min 2.581
_diffrn_source 'I\mS  micro-focus sealed tube'
_exptl_absorpt_coefficient_mu 0.076
_exptl_absorpt_correction_T_max 0.99
_exptl_absorpt_correction_T_min 0.94
_exptl_absorpt_correction_type multi-scan
_exptl_absorpt_process_details 'TWINABS - Bruker AXS scaling for twinned crystals - Version 2012/1'
_exptl_crystal_colour colourless
_exptl_crystal_density_diffrn 1.250
_exptl_crystal_description prism
_exptl_crystal_F_000 428
_exptl_crystal_size_max 0.540
_exptl_crystal_size_mid 0.203
_exptl_crystal_size_min 0.184
_refine_diff_density_max 0.248
_refine_diff_density_min -0.215
_refine_diff_density_rms 0.045
_refine_ls_extinction_method none
_refine_ls_goodness_of_fit_ref 1.059
_refine_ls_hydrogen_treatment constr
_refine_ls_matrix_type full
_refine_ls_number_parameters 285
_refine_ls_number_reflns 4946
_refine_ls_number_restraints 0
_refine_ls_restrained_S_all 1.059
_refine_ls_R_factor_all 0.0535
_refine_ls_R_factor_gt 0.0420
_refine_ls_shift/su_max 0.000
_refine_ls_shift/su_mean 0.000
_refine_ls_structure_factor_coef Fsqd
_refine_ls_weighting_details 'w=1/[\s^2^(Fo^2^)+(0.0429P)^2^+0.3308P] where P=(Fo^2^+2Fc^2^)/3'
_refine_ls_weighting_scheme calc
_refine_ls_wR_factor_gt 0.0993
_refine_ls_wR_factor_ref 0.1048
_reflns_Friedel_coverage 0.000
_reflns_number_gt 4261
_reflns_number_total 4946
_reflns_threshold_expression 'I > 2\s(I)'
_cod_data_source_file c7ra13021j2.cif
_cod_data_source_block mo_dn_5hel_mono2_kotora_5
_cod_database_code 7229851
_shelx_shelxl_version_number 2017/1
_shelx_space_group_comment
;
The symmetry employed for this shelxl refinement is uniquely defined
by the following loop, which should always be used as a source of
symmetry information in preference to the above space-group names.
They are only intended as comments.
;
_shelx_estimated_absorpt_t_min 0.960
_shelx_estimated_absorpt_t_max 0.986

loop_
_space_group_symop_operation_xyz
'x, y, z'
'-x, -y, -z'

loop_
_atom_site_label
_atom_site_type_symbol
_atom_site_fract_x
_atom_site_fract_y
_atom_site_fract_z
_atom_site_U_iso_or_equiv
_atom_site_adp_type
_atom_site_occupancy
_atom_site_site_symmetry_order
_atom_site_calc_flag
_atom_site_refinement_flags_posn
_atom_site_refinement_flags_adp
B1 B 0.2478(2) 0.44366(18) 0.85376(12) 0.0205(3) Uani 1 1 d . .
C1 C 0.17808(18) 0.65926(15) 0.61204(10) 0.0183(3) Uani 1 1 d . .
H1 H 0.126881 0.647426 0.559179 0.022 Uiso 1 1 calc R U
C2 C 0.17334(18) 0.55205(15) 0.68779(10) 0.0187(3) Uani 1 1 d . .
H2 H 0.120297 0.467669 0.685714 0.022 Uiso 1 1 calc R U
C3 C 0.24585(18) 0.56481(16) 0.76880(10) 0.0201(3) Uani 1 1 d . .
C4 C 0.31464(18) 0.69153(16) 0.77075(10) 0.0209(3) Uani 1 1 d . .
H4 H 0.361210 0.703137 0.825305 0.025 Uiso 1 1 calc R U
C5 C 0.3719(2) 0.93864(17) 0.70575(12) 0.0251(3) Uani 1 1 d . .
H5 H 0.423703 0.948285 0.758815 0.030 Uiso 1 1 calc R U
C6 C 0.34864(19) 1.05190(17) 0.64043(12) 0.0272(4) Uani 1 1 d . .
H6 H 0.372529 1.142404 0.652000 0.033 Uiso 1 1 calc R U
C7 C 0.2536(2) 1.16193(17) 0.49130(14) 0.0315(4) Uani 1 1 d . .
H7 H 0.275961 1.251673 0.504948 0.038 Uiso 1 1 calc R U
C8 C 0.1889(2) 1.15269(18) 0.41244(13) 0.0325(4) Uani 1 1 d . .
H8 H 0.153236 1.236120 0.375427 0.039 Uiso 1 1 calc R U
C9 C 0.1052(2) 1.0126(2) 0.29880(12) 0.0339(4) Uani 1 1 d . .
H9 H 0.062267 1.096163 0.265260 0.041 Uiso 1 1 calc R U
C10 C 0.1008(2) 0.8900(2) 0.26559(12) 0.0336(4) Uani 1 1 d . .
H10 H 0.042951 0.885839 0.213948 0.040 Uiso 1 1 calc R U
C11 C 0.2041(2) 0.6425(2) 0.26416(11) 0.0292(4) Uani 1 1 d . .
H11 H 0.149677 0.637420 0.211289 0.035 Uiso 1 1 calc R U
C12 C 0.3014(2) 0.53011(19) 0.29652(11) 0.0286(4) Uani 1 1 d . .
H12 H 0.311922 0.446645 0.267625 0.034 Uiso 1 1 calc R U
C13 C 0.38572(19) 0.53877(17) 0.37271(11) 0.0237(3) Uani 1 1 d . .
H13 H 0.459465 0.463175 0.392666 0.028 Uiso 1 1 calc R U
C14 C 0.36268(18) 0.65521(16) 0.41857(10) 0.0205(3) Uani 1 1 d . .
H14 H 0.421272 0.659050 0.469947 0.025 Uiso 1 1 calc R U
C15 C 0.25347(18) 0.77033(17) 0.39131(10) 0.0215(3) Uani 1 1 d . .
C16 C 0.18269(19) 0.76580(19) 0.30759(11) 0.0261(4) Uani 1 1 d . .
C17 C 0.22660(18) 0.89553(16) 0.43823(11) 0.0221(3) Uani 1 1 d . .
C18 C 0.17307(19) 1.02045(18) 0.38357(12) 0.0278(4) Uani 1 1 d . .
C19 C 0.26172(18) 0.90451(15) 0.53249(11) 0.0208(3) Uani 1 1 d . .
C20 C 0.28923(19) 1.03877(16) 0.55474(12) 0.0251(3) Uani 1 1 d . .
C21 C 0.25713(18) 0.78704(15) 0.61044(10) 0.0189(3) Uani 1 1 d . .
C22 C 0.31863(18) 0.80440(16) 0.69510(11) 0.0204(3) Uani 1 1 d . .
C23 C 0.3176(2) 0.32101(16) 0.99115(10) 0.0215(3) Uani 1 1 d . .
C24 C 0.1856(2) 0.24065(16) 0.95454(10) 0.0220(3) Uani 1 1 d . .
C25 C 0.2754(2) 0.33880(18) 1.09659(11) 0.0309(4) Uani 1 1 d . .
H25A H 0.360904 0.395246 1.111924 0.046 Uiso 1 1 calc R U
H25B H 0.274310 0.246167 1.136133 0.046 Uiso 1 1 calc R U
H25C H 0.163597 0.386468 1.109857 0.046 Uiso 1 1 calc R U
C26 C 0.4991(2) 0.26389(19) 0.96692(13) 0.0316(4) Uani 1 1 d . .
H26A H 0.525653 0.253213 0.898618 0.047 Uiso 1 1 calc R U
H26B H 0.512186 0.172200 1.005955 0.047 Uiso 1 1 calc R U
H26C H 0.576536 0.329424 0.980553 0.047 Uiso 1 1 calc R U
C27 C 0.0050(2) 0.25959(18) 1.00775(12) 0.0288(4) Uani 1 1 d . .
H27A H -0.022416 0.359852 1.010411 0.043 Uiso 1 1 calc R U
H27B H -0.005352 0.208765 1.073236 0.043 Uiso 1 1 calc R U
H27C H -0.073557 0.222349 0.973858 0.043 Uiso 1 1 calc R U
C28 C 0.2316(2) 0.08604(17) 0.95008(12) 0.0312(4) Uani 1 1 d . .
H28A H 0.145944 0.044699 0.923374 0.047 Uiso 1 1 calc R U
H28B H 0.235934 0.037174 1.014971 0.047 Uiso 1 1 calc R U
H28C H 0.342581 0.076349 0.909016 0.047 Uiso 1 1 calc R U
O1 O 0.18918(14) 0.31292(11) 0.85651(7) 0.0239(2) Uani 1 1 d . .
O2 O 0.30946(14) 0.46017(11) 0.93418(7) 0.0227(2) Uani 1 1 d . .

loop_
_atom_site_aniso_label
_atom_site_aniso_U_11
_atom_site_aniso_U_22
_atom_site_aniso_U_33
_atom_site_aniso_U_23
_atom_site_aniso_U_13
_atom_site_aniso_U_12
B1 0.0198(8) 0.0242(9) 0.0171(8) -0.0038(6) -0.0026(6) 0.0022(6)
C1 0.0150(7) 0.0232(8) 0.0164(6) -0.0012(6) -0.0032(5) -0.0020(6)
C2 0.0158(7) 0.0204(7) 0.0194(7) -0.0021(6) -0.0017(5) -0.0030(5)
C3 0.0180(7) 0.0246(7) 0.0164(7) -0.0013(6) -0.0017(5) 0.0012(6)
C4 0.0173(7) 0.0276(8) 0.0186(7) -0.0066(6) -0.0034(6) -0.0001(6)
C5 0.0183(7) 0.0277(8) 0.0307(8) -0.0103(7) -0.0018(6) -0.0034(6)
C6 0.0186(7) 0.0211(8) 0.0403(10) -0.0081(7) 0.0028(7) -0.0047(6)
C7 0.0201(8) 0.0193(8) 0.0488(11) 0.0031(7) 0.0037(7) -0.0010(6)
C8 0.0190(8) 0.0259(9) 0.0422(10) 0.0142(7) 0.0037(7) 0.0053(7)
C9 0.0205(8) 0.0446(11) 0.0271(8) 0.0169(8) -0.0005(7) 0.0070(7)
C10 0.0203(8) 0.0544(12) 0.0209(8) 0.0090(8) -0.0037(6) 0.0037(8)
C11 0.0207(8) 0.0504(11) 0.0163(7) -0.0003(7) -0.0034(6) -0.0092(7)
C12 0.0276(8) 0.0383(9) 0.0196(7) -0.0043(7) -0.0005(6) -0.0081(7)
C13 0.0218(7) 0.0280(8) 0.0195(7) 0.0007(6) -0.0020(6) -0.0021(6)
C14 0.0176(7) 0.0270(8) 0.0159(7) 0.0020(6) -0.0033(5) -0.0041(6)
C15 0.0134(7) 0.0294(8) 0.0186(7) 0.0043(6) 0.0000(5) -0.0040(6)
C16 0.0144(7) 0.0422(10) 0.0179(7) 0.0065(7) -0.0010(6) -0.0045(6)
C17 0.0116(6) 0.0256(8) 0.0247(7) 0.0063(6) 0.0000(6) -0.0010(6)
C18 0.0149(7) 0.0307(8) 0.0302(8) 0.0103(7) 0.0026(6) 0.0016(6)
C19 0.0124(6) 0.0204(7) 0.0261(7) 0.0020(6) 0.0011(5) -0.0011(6)
C20 0.0154(7) 0.0204(8) 0.0353(9) 0.0011(6) 0.0029(6) -0.0018(6)
C21 0.0139(6) 0.0199(7) 0.0214(7) -0.0012(6) -0.0013(5) 0.0005(5)
C22 0.0141(7) 0.0232(7) 0.0230(7) -0.0042(6) 0.0000(6) -0.0003(6)
C23 0.0271(8) 0.0204(7) 0.0164(7) 0.0003(6) -0.0051(6) -0.0007(6)
C24 0.0272(8) 0.0206(7) 0.0176(7) -0.0015(6) -0.0037(6) -0.0007(6)
C25 0.0431(10) 0.0335(9) 0.0170(7) -0.0019(7) -0.0074(7) -0.0060(8)
C26 0.0263(8) 0.0346(10) 0.0321(9) 0.0019(7) -0.0076(7) 0.0022(7)
C27 0.0269(8) 0.0281(8) 0.0290(8) 0.0002(7) -0.0019(7) -0.0032(7)
C28 0.0431(10) 0.0212(8) 0.0300(9) -0.0045(7) -0.0081(8) -0.0005(7)
O1 0.0310(6) 0.0241(6) 0.0173(5) -0.0008(4) -0.0070(4) -0.0040(5)
O2 0.0302(6) 0.0201(5) 0.0185(5) -0.0001(4) -0.0082(4) -0.0019(4)

loop_
_atom_type_symbol
_atom_type_description
_atom_type_scat_dispersion_real
_atom_type_scat_dispersion_imag
_atom_type_scat_source
C C 0.0033 0.0016 'International Tables Vol C Tables 4.2.6.8 and 6.1.1.4'
H H 0.0000 0.0000 'International Tables Vol C Tables 4.2.6.8 and 6.1.1.4'
B B 0.0013 0.0007 'International Tables Vol C Tables 4.2.6.8 and 6.1.1.4'
O O 0.0106 0.0060 'International Tables Vol C Tables 4.2.6.8 and 6.1.1.4'

loop_
_geom_angle_atom_site_label_1
_geom_angle_atom_site_label_2
_geom_angle_atom_site_label_3
_geom_angle
O1 B1 O2 113.78(13)
O1 B1 C3 124.40(14)
O2 B1 C3 121.82(14)
C2 C1 C21 121.96(13)
C2 C1 H1 119.0
C21 C1 H1 119.0
C1 C2 C3 121.33(14)
C1 C2 H2 119.3
C3 C2 H2 119.3
C4 C3 C2 117.34(13)
C4 C3 B1 120.20(13)
C2 C3 B1 122.45(14)
C3 C4 C22 122.67(13)
C3 C4 H4 118.7
C22 C4 H4 118.7
C6 C5 C22 120.00(15)
C6 C5 H5 120.0
C22 C5 H5 120.0
C5 C6 C20 121.48(15)
C5 C6 H6 119.3
C20 C6 H6 119.3
C8 C7 C20 120.82(16)
C8 C7 H7 119.6
C20 C7 H7 119.6
C7 C8 C18 121.08(15)
C7 C8 H8 119.5
C18 C8 H8 119.5
C10 C9 C18 121.67(15)
C10 C9 H9 119.2
C18 C9 H9 119.2
C9 C10 C16 120.28(16)
C9 C10 H10 119.9
C16 C10 H10 119.9
C12 C11 C16 121.29(15)
C12 C11 H11 119.4
C16 C11 H11 119.4
C11 C12 C13 119.48(16)
C11 C12 H12 120.3
C13 C12 H12 120.3
C14 C13 C12 120.53(15)
C14 C13 H13 119.7
C12 C13 H13 119.7
C13 C14 C15 121.62(14)
C13 C14 H14 119.2
C15 C14 H14 119.2
C14 C15 C16 116.87(15)
C14 C15 C17 123.02(14)
C16 C15 C17 119.78(14)
C11 C16 C15 119.64(15)
C11 C16 C10 121.09(15)
C15 C16 C10 119.14(16)
C18 C17 C19 118.05(15)
C18 C17 C15 116.59(14)
C19 C17 C15 125.20(13)
C17 C18 C8 119.79(16)
C17 C18 C9 119.85(16)
C8 C18 C9 120.36(15)
C20 C19 C17 118.33(13)
C20 C19 C21 116.61(14)
C17 C19 C21 124.85(14)
C19 C20 C6 120.73(14)
C19 C20 C7 119.56(15)
C6 C20 C7 119.69(15)
C1 C21 C22 116.71(13)
C1 C21 C19 123.68(13)
C22 C21 C19 119.26(13)
C4 C22 C21 119.64(14)
C4 C22 C5 120.30(14)
C21 C22 C5 119.89(14)
O2 C23 C25 108.11(12)
O2 C23 C26 106.51(12)
C25 C23 C26 109.96(14)
O2 C23 C24 102.09(11)
C25 C23 C24 115.29(13)
C26 C23 C24 114.05(13)
O1 C24 C28 108.55(12)
O1 C24 C27 106.36(12)
C28 C24 C27 110.49(14)
O1 C24 C23 102.54(11)
C28 C24 C23 114.55(13)
C27 C24 C23 113.61(13)
C23 C25 H25A 109.5
C23 C25 H25B 109.5
H25A C25 H25B 109.5
C23 C25 H25C 109.5
H25A C25 H25C 109.5
H25B C25 H25C 109.5
C23 C26 H26A 109.5
C23 C26 H26B 109.5
H26A C26 H26B 109.5
C23 C26 H26C 109.5
H26A C26 H26C 109.5
H26B C26 H26C 109.5
C24 C27 H27A 109.5
C24 C27 H27B 109.5
H27A C27 H27B 109.5
C24 C27 H27C 109.5
H27A C27 H27C 109.5
H27B C27 H27C 109.5
C24 C28 H28A 109.5
C24 C28 H28B 109.5
H28A C28 H28B 109.5
C24 C28 H28C 109.5
H28A C28 H28C 109.5
H28B C28 H28C 109.5
B1 O1 C24 106.65(11)
B1 O2 C23 107.00(12)

loop_
_geom_bond_atom_site_label_1
_geom_bond_atom_site_label_2
_geom_bond_distance
B1 O1 1.366(2)
B1 O2 1.369(2)
B1 C3 1.552(2)
C1 C2 1.375(2)
C1 C21 1.418(2)
C1 H1 0.9500
C2 C3 1.415(2)
C2 H2 0.9500
C3 C4 1.380(2)
C4 C22 1.409(2)
C4 H4 0.9500
C5 C6 1.350(2)
C5 C22 1.427(2)
C5 H5 0.9500
C6 C20 1.421(2)
C6 H6 0.9500
C7 C8 1.344(3)
C7 C20 1.426(2)
C7 H7 0.9500
C8 C18 1.418(3)
C8 H8 0.9500
C9 C10 1.342(3)
C9 C18 1.433(3)
C9 H9 0.9500
C10 C16 1.430(2)
C10 H10 0.9500
C11 C12 1.364(2)
C11 C16 1.408(3)
C11 H11 0.9500
C12 C13 1.401(2)
C12 H12 0.9500
C13 C14 1.368(2)
C13 H13 0.9500
C14 C15 1.419(2)
C14 H14 0.9500
C15 C16 1.426(2)
C15 C17 1.451(2)
C17 C18 1.417(2)
C17 C19 1.444(2)
C19 C20 1.418(2)
C19 C21 1.459(2)
C21 C22 1.426(2)
C23 O2 1.4620(18)
C23 C25 1.516(2)
C23 C26 1.520(2)
C23 C24 1.563(2)
C24 O1 1.4631(17)
C24 C28 1.517(2)
C24 C27 1.522(2)
C25 H25A 0.9800
C25 H25B 0.9800
C25 H25C 0.9800
C26 H26A 0.9800
C26 H26B 0.9800
C26 H26C 0.9800
C27 H27A 0.9800
C27 H27B 0.9800
C27 H27C 0.9800
C28 H28A 0.9800
C28 H28B 0.9800
C28 H28C 0.9800
